data_2000705
loop_
_publ_author_name
'McMullan, R. K.'
'Koetzle, T. F.'
'Fronckowiak, M. D.'

_publ_section_title
;
 Structure of [20-CH~3~],[20-CD~3~]-methylpregnene-3,20-diol
 methanolate from neutron diffraction at 123 K
;
_journal_issue 8
_journal_name_full 'Acta Crystallographica Section C'
_journal_page_first 1509
_journal_page_last 1512
_journal_paper_doi 10.1107/S0108270192000234
_journal_volume 48
_journal_year 1992
_chemical_formula_moiety 'C22 H33 D3 O2,C1 H4 O1'
_chemical_formula_sum 'C23 H37 D3 O3'
_chemical_formula_weight 367.57
_space_group_crystal_system monoclinic
_space_group_IT_number 4
_space_group_name_Hall 'P 2yb'
_space_group_name_H-M_alt 'P 1 21 1'
_cell_angle_alpha 90
_cell_angle_beta 101.18(2)
_cell_angle_gamma 90
_cell_formula_units_Z 2
_cell_length_a 13.345(3)
_cell_length_b 7.729(2)
_cell_length_c 10.471(2)
_cell_volume 1059.5(4)
_diffrn_radiation_probe neutron
_diffrn_radiation_type neutron
_diffrn_radiation_wavelength 1.0508
_exptl_absorpt_coefficient_mu 0.2794
_exptl_crystal_density_diffrn 1.152
_exptl_crystal_F_000 51.93
_cod_data_source_file cr0374.cif
_cod_data_source_block cr0374a
_cod_database_code 2000705

loop_
_space_group_symop_id
_space_group_symop_operation_xyz
1 x,y,z
2 -x,y+1/2,-z

loop_
_atom_site_label
_atom_site_fract_x
_atom_site_fract_y
_atom_site_fract_z
C1 .19665(8) .8189(2) .23630(10)
C2 .29552(9) .7979(2) .18410(10)
C3 .33936(8) .6174(2) .21550(10)
C4 .26111(8) .4816(2) .15720(10)
C5 .16042(8) .5044(2) .20070(10)
C6 .11610(8) .3704(2) .24890(10)
C7 .01466(8) .3771(2) .29020(10)
C8 -.04535(8) .5424 .24740(10)
C9 .02595(8) .7006(2) .26300(10)
C10 .11282(8) .6844(2) .18380(10)
C11 -.03543(9) .8688(2) .23340(10)
C12 -.12193(9) .8903(2) .30960(10)
C13 -.19400(8) .7339(2) .29190(10)
C14 -.12773(8) .5708(2) .32770(10)
C15 -.20537(9) .4264(2) .33260(10)
C16 -.29379(8) .5184(2) .38230(10)
C17 -.26566(7) .7136(2) .39200(10)
C18 -.25363(9) .7253(2) .15080(10)
C19 .07291(9) .7157(2) .03760(10)
C20 -.35795(8) .8346(2) .39190(10)
C21 -.41420(10) .7772(2) .49920(10)
C22 -.32509(8) 1.0231(2) .41390(10)
O3 .42913(10) .5883(2) .16440(10)
O20 -.43252(9) .8225(2) .27270(10)
C23 .47620(12) .7284(2) .88230(10)
O23 .41878(13) .5812(2) .90210(10)
H11 .2150(2) .8087(4) .3430(3)
H12 .1657(2) .9500(4) .2134(4)
H21 .2818(2) .8170(4) .0784(3)
H22 .3518(2) .8956(4) .2273(3)
H31 .35711(19) .6019(4) .3218(2)
H41 .29194(19) .3512(3) .1825(3)
H42 .2503(2) .4933(4) .0509(2)
H61 .1560(2) .2465(3) .2592(3)
H71 .0269(2) .3658(4) .397(2)
H72 -.0309(2) .2633(3) .2521(3)
H81 -.08124(18) .5284(3) .1441(2)
H91 .06374(18) .7038(4) .3669(2)
H111 -.0687(2) .8737(4) .1286(3)
H112 .0158(2) .9803(4) .2535(4)
H121 -.1634(2) 1.0106(4) .2777(3)
H122 -.0895(2) .9061(4) .4138(3)
H141 -.08618(18) .5917(3) .4293(2)
H151 -.1730(2) .3199(4) .3964(3)
H152 -.2323(2) .3711(4) .2349(3)
H161 -.3033(2) .4673(4) .4766(3)
H162 -.36650(19) .5001(4) .3157(3)
H171 -.21612(17) .7361(4) .4885(2)
H181 -.2922(2) .8473(4) .1227(3)
H182 -.2036(2) .7020(5) .0819(2)
H183 -.3113(2) .6242(4) .1371(3)
H191 .0525(3) .8510(4) .0177(3)
H192 .1300(2) .6826(4) -.0202(2)
H193 .0053(3) .6386(5) .0009(3)
D211 -.47592(16) .8668(3) .5050(2)
D212 -.44667(17) .6492(3) .4791(2)
D213 -.36225(18) .7744(3) .5933(2)
H221 -.2984(4) 1.0756(6) .3296(5)
H222 -.3901(4) 1.1032(7) .4290(6)
H223 -.2639(4) 1.0349(7) .5003(5)
H310 .48212(18) .6698(4) .2061(2)
H201 -.42122(19) .9108(4) .2102(2)
H231 .4410(5) .8428(6) .9106(6)
H232 .5513(3) .7267(8) .9354(5)
H233 .4767(4) .7436(7) .7820(4)
H230 .4193(2) .5732(4) .9953(3)

loop_
_geom_bond_atom_site_label_1
_geom_bond_atom_site_label_2
_geom_bond_distance
C1 C2 1.531(2)
C1 C10 1.548(2)
C2 C3 1.524(2)
C3 C4 1.522(2)
C3 O3 1.421(2)
C4 C5 1.510(2)
C5 C6 1.339(2)
C5 C10 1.525(2)
C6 C7 1.500(2)
C7 C8 1.528(2)
C8 C14 1.524(2)
C8 C9 1.539(2)
C9 C11 1.536(2)
C9 C10 1.5560(10)
C10 C19 1.539(2)
C11 C12 1.535(2)
C12 C13 1.533(2)
C13 C14 1.544(2)
C13 C17 1.5580(10)
C13 C18 1.538(2)
C14 C15 1.531(2)
C15 C16 1.552(2)
C16 C17 1.553(2)
C17 C20 1.546(2)
C20 O20 1.440(2)
C20 C22 1.526(2)
C20 C21 1.533(2)
C23 O23 1.410(2)
